data_4020152
loop_
_publ_author_name
'Yun Ma'
'Emil Lobkovsky'
'David B. Collum'

_journal_name_full 'Journal of Organic Chemistry'
_journal_page_first 2335
_journal_page_last 2337
_journal_paper_doi 10.1021/jo0480895
_journal_volume 70
_journal_year 2005
_chemical_formula_sum 'C20 H38 B2 F6 N2'
_chemical_formula_weight 442.14
_space_group_IT_number 61
_symmetry_cell_setting orthorhombic
_symmetry_space_group_name_Hall '-P 2ac 2ab'
_symmetry_space_group_name_H-M 'P b c a'
_atom_sites_solution_hydrogens difmap
_atom_sites_solution_primary direct
_atom_sites_solution_secondary difmap
_cell_angle_alpha 90.00
_cell_angle_beta 90.00
_cell_angle_gamma 90.00
_cell_formula_units_Z 8
_cell_length_a 12.3045(6)
_cell_length_b 15.9117(7)
_cell_length_c 24.1391(12)
_cell_measurement_reflns_used ?
_cell_measurement_temperature 173(2)
_cell_measurement_theta_max ?
_cell_measurement_theta_min ?
_cell_volume 4726.1(4)
_diffrn_ambient_temperature 173(2)
_diffrn_detector_area_resol_mean ?
_diffrn_measurement_device_type 'Bruker 1K CCD'
_diffrn_measurement_method '0.3 deg. omega & phi scans'
_diffrn_radiation_monochromator graphite
_diffrn_radiation_source 'fine-focus sealed tube'
_diffrn_radiation_type MoK\a
_diffrn_radiation_wavelength 0.71073
_diffrn_reflns_av_R_equivalents 0.0514
_diffrn_reflns_av_sigmaI/netI 0.0307
_diffrn_reflns_limit_h_max 14
_diffrn_reflns_limit_h_min -12
_diffrn_reflns_limit_k_max 17
_diffrn_reflns_limit_k_min -18
_diffrn_reflns_limit_l_max 28
_diffrn_reflns_limit_l_min -28
_diffrn_reflns_number 35543
_diffrn_reflns_theta_max 24.71
_diffrn_reflns_theta_min 2.26
_diffrn_standards_decay_% ?
_diffrn_standards_interval_count ?
_diffrn_standards_interval_time ?
_diffrn_standards_number ?
_exptl_absorpt_coefficient_mu 0.104
_exptl_absorpt_correction_T_max 0.9846
_exptl_absorpt_correction_T_min 0.755616
_exptl_absorpt_correction_type SADABS
_exptl_absorpt_process_details ?
_exptl_crystal_colour colorless
_exptl_crystal_density_diffrn 1.243
_exptl_crystal_density_meas ?
_exptl_crystal_density_method 'not measured'
_exptl_crystal_description block
_exptl_crystal_F_000 1888
_exptl_crystal_size_max 0.50
_exptl_crystal_size_mid 0.20
_exptl_crystal_size_min 0.15
_refine_ls_extinction_coef ?
_refine_ls_extinction_method none
_refine_ls_goodness_of_fit_ref 1.009
_refine_ls_hydrogen_treatment isotropic
_refine_ls_matrix_type full
_refine_ls_number_parameters 423
_refine_ls_number_reflns 4027
_refine_ls_number_restraints 0
_refine_ls_restrained_S_all 1.009
_refine_ls_R_factor_all 0.0651
_refine_ls_R_factor_gt 0.0405
_refine_ls_shift/su_max 0.071
_refine_ls_shift/su_mean 0.008
_refine_ls_structure_factor_coef Fsqd
_refine_ls_weighting_details 'calc w=1/[\s^2^(Fo^2^)+(0.0514P)^2^+1.0376P] where P=(Fo^2^+2Fc^2^)/3'
_refine_ls_weighting_scheme calc
_refine_ls_wR_factor_gt 0.0876
_refine_ls_wR_factor_ref 0.0982
_reflns_number_gt 2988
_reflns_number_total 4027
_reflns_threshold_expression >2sigma(I)
_cod_depositor_comments
;
The following automatic conversions were performed:
'_symmetry_cell_setting' value 'Orthorhombic' changed to 'orthorhombic'
according to '/home/saulius/struct/CIF-dictionaries/cif_core.dic'
dictionary named 'cif_core.dic' version 2.4.1 from 2010-06-29.

Automatic conversion script
Id: cif_fix_enum 1527 2010-12-29 10:47:43Z saulius 
;
_cod_database_code 4020152

loop_
_symmetry_equiv_pos_as_xyz
'x, y, z'
'-x+1/2, -y, z+1/2'
'-x, y+1/2, -z+1/2'
'x+1/2, -y+1/2, -z'
'-x, -y, -z'
'x-1/2, y, -z-1/2'
'x, -y-1/2, z-1/2'
'-x-1/2, y-1/2, z'

loop_
_atom_site_label
_atom_site_type_symbol
_atom_site_fract_x
_atom_site_fract_y
_atom_site_fract_z
_atom_site_U_iso_or_equiv
_atom_site_adp_type
_atom_site_occupancy
_atom_site_symmetry_multiplicity
_atom_site_calc_flag
_atom_site_refinement_flags
_atom_site_disorder_assembly
_atom_site_disorder_group
F1 F 0.79060(9) 0.19004(7) 0.55676(4) 0.0465(3) Uani 1 1 d . . .
F2 F 0.84811(9) 0.14244(8) 0.47382(5) 0.0483(3) Uani 1 1 d . . .
F3 F 0.74082(9) 0.06054(7) 0.52924(4) 0.0423(3) Uani 1 1 d . . .
N1 N 0.65602(12) 0.17726(9) 0.48182(5) 0.0268(3) Uani 1 1 d . . .
B1 B 0.76508(18) 0.14085(14) 0.51173(8) 0.0329(5) Uani 1 1 d . . .
C1 C 0.61035(14) 0.13698(11) 0.44160(7) 0.0259(4) Uani 1 1 d . . .
C2 C 0.50265(15) 0.15967(12) 0.41602(8) 0.0317(4) Uani 1 1 d . . .
H2B H 0.5162(16) 0.1803(12) 0.3791(9) 0.042(6) Uiso 1 1 d . . .
H2A H 0.4646(17) 0.2037(13) 0.4366(8) 0.044(6) Uiso 1 1 d . . .
C3 C 0.42784(17) 0.08321(13) 0.41214(9) 0.0371(5) Uani 1 1 d . . .
H3B H 0.4076(15) 0.0660(12) 0.4480(8) 0.038(5) Uiso 1 1 d . . .
H3A H 0.3598(18) 0.1010(12) 0.3943(8) 0.046(6) Uiso 1 1 d . . .
C4 C 0.47985(18) 0.01035(15) 0.38213(10) 0.0442(5) Uani 1 1 d . . .
H4A H 0.4310(18) -0.0374(14) 0.3825(8) 0.048(6) Uiso 1 1 d . . .
H4B H 0.4948(17) 0.0286(13) 0.3433(9) 0.046(6) Uiso 1 1 d . . .
C5 C 0.58658(18) -0.01231(14) 0.40998(10) 0.0431(5) Uani 1 1 d . . .
H5B H 0.6240(17) -0.0553(14) 0.3901(8) 0.049(6) Uiso 1 1 d . . .
H5A H 0.5704(17) -0.0336(13) 0.4469(9) 0.050(6) Uiso 1 1 d . . .
C6 C 0.66440(16) 0.06217(12) 0.41466(8) 0.0317(4) Uani 1 1 d . . .
H6 H 0.7232(15) 0.0439(11) 0.4353(7) 0.030(5) Uiso 1 1 d . . .
C7 C 0.7093(2) 0.08967(19) 0.35805(10) 0.0504(6) Uani 1 1 d . . .
H7B H 0.7468(19) 0.0420(15) 0.3408(9) 0.060(7) Uiso 1 1 d . . .
H7A H 0.6520(19) 0.1087(13) 0.3327(8) 0.051(6) Uiso 1 1 d . . .
H7C H 0.761(2) 0.1359(18) 0.3616(10) 0.080(9) Uiso 1 1 d . . .
C8 C 0.60893(17) 0.25825(12) 0.50329(8) 0.0371(5) Uani 1 1 d . . .
H8 H 0.5514(17) 0.2722(12) 0.4797(8) 0.038(5) Uiso 1 1 d . . .
C9 C 0.6915(2) 0.32843(15) 0.49904(12) 0.0529(6) Uani 1 1 d . . .
H9B H 0.7206(19) 0.3335(14) 0.4619(10) 0.059(7) Uiso 1 1 d . . .
H9A H 0.748(2) 0.3209(14) 0.5246(10) 0.062(7) Uiso 1 1 d . . .
H9C H 0.657(2) 0.3797(17) 0.5076(9) 0.067(8) Uiso 1 1 d . . .
C10 C 0.5623(2) 0.24562(19) 0.56063(10) 0.0545(6) Uani 1 1 d . . .
H10B H 0.528(2) 0.2934(18) 0.5712(11) 0.079(9) Uiso 1 1 d . . .
H10A H 0.507(2) 0.2019(16) 0.5600(10) 0.067(8) Uiso 1 1 d . . .
H10C H 0.6167(19) 0.2319(13) 0.5880(9) 0.054(6) Uiso 1 1 d . . .
F1' F 0.61189(10) 0.24888(7) 0.27545(5) 0.0503(3) Uani 1 1 d . . .
F2' F 0.65737(9) 0.38724(8) 0.27332(5) 0.0541(3) Uani 1 1 d . . .
F3' F 0.62898(8) 0.32015(7) 0.35529(4) 0.0420(3) Uani 1 1 d . . .
N1' N 0.47183(11) 0.35157(9) 0.29752(5) 0.0260(3) Uani 1 1 d . . .
B1' B 0.59870(18) 0.32584(14) 0.30056(9) 0.0349(5) Uani 1 1 d . . .
C1' C 0.43326(13) 0.41279(11) 0.32710(6) 0.0239(4) Uani 1 1 d . . .
C2' C 0.31560(14) 0.43579(12) 0.33090(7) 0.0262(4) Uani 1 1 d . . .
H2D H 0.2973(14) 0.4409(11) 0.3699(8) 0.030(5) Uiso 1 1 d . . .
H2C H 0.2665(14) 0.3922(11) 0.3168(6) 0.023(4) Uiso 1 1 d . . .
C3' C 0.29805(17) 0.52064(12) 0.30220(8) 0.0337(4) Uani 1 1 d . . .
H3D H 0.2233(16) 0.5344(10) 0.3043(7) 0.025(5) Uiso 1 1 d . . .
H3C H 0.3163(16) 0.5139(12) 0.2626(8) 0.044(6) Uiso 1 1 d . . .
C4' C 0.36920(17) 0.58747(13) 0.32911(10) 0.0407(5) Uani 1 1 d . . .
H4C H 0.3436(15) 0.5969(12) 0.3687(8) 0.039(5) Uiso 1 1 d . . .
H4D H 0.3596(17) 0.6388(14) 0.3107(9) 0.053(6) Uiso 1 1 d . . .
C5' C 0.48743(16) 0.56015(13) 0.32947(10) 0.0371(5) Uani 1 1 d . . .
H5D H 0.5148(16) 0.5578(12) 0.2911(9) 0.045(6) Uiso 1 1 d . . .
H5C H 0.5307(16) 0.6008(12) 0.3478(8) 0.039(5) Uiso 1 1 d . . .
C6' C 0.50735(15) 0.47370(11) 0.35662(7) 0.0280(4) Uani 1 1 d . . .
H6' H 0.5815(15) 0.4591(11) 0.3494(7) 0.029(5) Uiso 1 1 d . . .
C7' C 0.48977(19) 0.47506(15) 0.41950(8) 0.0389(5) Uani 1 1 d . . .
H7G H 0.4176(18) 0.4955(13) 0.4300(8) 0.048(6) Uiso 1 1 d . . .
H7F H 0.5435(18) 0.5111(13) 0.4352(8) 0.044(6) Uiso 1 1 d . . .
H7E H 0.5014(18) 0.4176(15) 0.4338(9) 0.057(7) Uiso 1 1 d . . .
C8' C 0.39808(17) 0.30432(12) 0.25871(7) 0.0317(4) Uani 1 1 d . . .
H8' H 0.3337(16) 0.3352(11) 0.2560(7) 0.026(5) Uiso 1 1 d . . .
C9' C 0.4447(2) 0.30319(17) 0.20037(8) 0.0486(6) Uani 1 1 d . . .
H9D H 0.389(2) 0.2860(15) 0.1746(10) 0.063(7) Uiso 1 1 d . . .
H9F H 0.506(2) 0.2633(16) 0.1969(10) 0.070(8) Uiso 1 1 d . . .
H9G H 0.466(2) 0.3599(17) 0.1899(10) 0.068(8) Uiso 1 1 d . . .
C10' C 0.3715(2) 0.21788(14) 0.28067(9) 0.0421(5) Uani 1 1 d . . .
H10G H 0.4416(18) 0.1823(13) 0.2824(8) 0.048(6) Uiso 1 1 d . . .
H10F H 0.3377(17) 0.2241(12) 0.3161(9) 0.047(6) Uiso 1 1 d . . .
H10E H 0.320(2) 0.1921(13) 0.2555(10) 0.060(7) Uiso 1 1 d . . .
